data_4300127
loop_
_publ_author_name
'Booyong S. Lim'
'James P. Donahue'
'R. H. Holm'

_publ_contact_author R.H.Holm
_publ_contact_author_address
;
   R.H.Holm
   Dept. of Chemistry and Chemical Biology 
   Harvard University 
   Cambridge, MA 02138
   USA
;
_publ_contact_author_email holm@chemistry.harvard.edu
_publ_section_title
;
Synthesis and Structures of Bis(dithiolene)molybdenum Complexes Related to
the Active Sites of the DMSO Reductase Enzyme Family
;
_journal_name_full 'Inorganic Chemistry'
_journal_page_first 263
_journal_page_last 273
_journal_paper_doi 10.1021/ic9908672
_journal_volume 39
_journal_year 2000
_chemical_formula_sum 'C31 H55 Mo N S5'
_chemical_formula_weight 698.00
_chemical_name_systematic
; 
 [Mo(SC6H2-2,4,6-Pri3)(S2C2Me2)2](Et4N)
;
_space_group_IT_number 15
_symmetry_cell_setting monoclinic
_symmetry_space_group_name_Hall '-C 2yc'
_symmetry_space_group_name_H-M 'C 1 2/c 1'
_atom_sites_solution_hydrogens geom
_atom_sites_solution_primary direct
_atom_sites_solution_secondary difmap
_audit_creation_method SHELXL
_cell_angle_alpha 90.00
_cell_angle_beta 113.5820(10)
_cell_angle_gamma 90.00
_cell_formula_units_Z 8
_cell_length_a 35.3419(2)
_cell_length_b 15.3984(3)
_cell_length_c 15.1147(2)
_cell_measurement_temperature 213(2)
_cell_volume 7538.62(19)
_computing_structure_refinement 'SHELXL-93 (Sheldrick, 1993)'
_computing_structure_solution 'SHELXS-86 (Sheldrick, 1990)'
_diffrn_ambient_temperature 213(2)
_diffrn_radiation_monochromator graphite
_diffrn_radiation_source 'fine-focus sealed tube'
_diffrn_radiation_type MoK\a
_diffrn_radiation_wavelength 0.71073
_diffrn_reflns_av_R_equivalents 0.0442
_diffrn_reflns_av_sigmaI/netI 0.0443
_diffrn_reflns_limit_h_max 47
_diffrn_reflns_limit_h_min -45
_diffrn_reflns_limit_k_max 12
_diffrn_reflns_limit_k_min -20
_diffrn_reflns_limit_l_max 18
_diffrn_reflns_limit_l_min -19
_diffrn_reflns_number 15838
_diffrn_reflns_theta_max 22.50
_diffrn_reflns_theta_min 1.26
_exptl_absorpt_coefficient_mu 0.644
_exptl_crystal_colour red-brown
_exptl_crystal_density_diffrn 1.230
_exptl_crystal_description bar
_exptl_crystal_F_000 2960
_exptl_crystal_size_max 0.15
_exptl_crystal_size_mid 0.14
_exptl_crystal_size_min 0.10
_refine_diff_density_max 0.306
_refine_diff_density_min -0.295
_refine_diff_density_rms 0.060
_refine_ls_extinction_method none
_refine_ls_goodness_of_fit_all 1.074
_refine_ls_goodness_of_fit_obs 1.181
_refine_ls_matrix_type full
_refine_ls_number_parameters 343
_refine_ls_number_reflns 4941
_refine_ls_number_restraints 0
_refine_ls_restrained_S_all 1.075
_refine_ls_restrained_S_obs 1.181
_refine_ls_R_factor_all 0.0537
_refine_ls_R_factor_obs 0.0316
_refine_ls_shift/esd_max -0.001
_refine_ls_shift/esd_mean 0.000
_refine_ls_structure_factor_coef Fsqd
_refine_ls_weighting_details 'w=1/[\s^2^(Fo^2^)+(0.0350P)^2^+0.0000P] where P=(Fo^2^+2Fc^2^)/3'
_refine_ls_weighting_scheme calc
_refine_ls_wR_factor_all 0.0767
_refine_ls_wR_factor_obs 0.0711
_reflns_number_observed 3606
_reflns_number_total 4942
_reflns_observed_criterion >2sigma(I)
_cod_depositor_comments
;
The following automatic conversions were performed:

'_refine_ls_weighting_scheme' value 'calc
w=1/[\s^2^(Fo^2^)+(0.0350P)^2^+0.0000P] where P=(Fo^2^+2Fc^2^)/3' was
changed to 'calc'. New tag '_refine_ls_weighting_details' was
created. The value of the new tag was set to
'w=1/[\s^2^(Fo^2^)+(0.0350P)^2^+0.0000P] where P=(Fo^2^+2Fc^2^)/3'.

Automatic conversion script
Id: cif_fix_values 3143 2015-03-26 13:38:13Z robertas 
;
_cod_original_cell_volume 7538.6(2)
_cod_database_code 4300127

loop_
_symmetry_equiv_pos_as_xyz
'x, y, z'
'-x, y, -z+1/2'
'x+1/2, y+1/2, z'
'-x+1/2, y+1/2, -z+1/2'
'-x, -y, -z'
'x, -y, z-1/2'
'-x+1/2, -y+1/2, -z'
'x+1/2, -y+1/2, z-1/2'

loop_
_atom_site_aniso_label
_atom_site_aniso_U_11
_atom_site_aniso_U_22
_atom_site_aniso_U_33
_atom_site_aniso_U_23
_atom_site_aniso_U_13
_atom_site_aniso_U_12
Mo1 0.0302(2) 0.0411(2) 0.0411(2) 0.0008(2) 0.01266(13) 0.0008(2)
S1 0.0368(5) 0.0469(6) 0.0559(6) 0.0054(5) 0.0146(4) 0.0039(5)
S2 0.0515(6) 0.0674(7) 0.0539(6) -0.0003(5) 0.0278(5) -0.0010(5)
S3 0.0380(5) 0.0512(6) 0.0472(6) 0.0038(4) 0.0193(4) 0.0027(4)
S4 0.0383(5) 0.0593(7) 0.0502(6) 0.0148(5) 0.0109(4) 0.0002(5)
S5 0.0319(5) 0.0499(6) 0.0672(7) -0.0091(5) 0.0141(5) 0.0036(5)
N1 0.045(2) 0.042(2) 0.049(2) 0.006(2) 0.0176(15) -0.002(2)
C1 0.040(2) 0.042(2) 0.080(3) -0.006(2) 0.022(2) 0.004(2)
C2 0.050(2) 0.060(3) 0.083(3) -0.023(3) 0.036(2) -0.008(2)
C5 0.061(3) 0.063(3) 0.139(4) 0.007(3) 0.043(3) 0.018(3)
C6 0.084(3) 0.110(4) 0.119(4) -0.026(3) 0.068(3) 0.005(3)
C3 0.032(2) 0.041(2) 0.062(2) -0.004(2) 0.018(2) 0.000(2)
C4 0.031(2) 0.050(3) 0.059(3) 0.006(2) 0.007(2) 0.003(2)
C7 0.043(2) 0.066(3) 0.084(3) -0.002(2) 0.031(2) -0.001(2)
C8 0.043(2) 0.083(3) 0.092(3) 0.016(3) 0.006(2) 0.002(2)
C9 0.031(2) 0.050(2) 0.054(2) -0.004(2) 0.016(2) 0.000(2)
C10 0.034(2) 0.056(2) 0.049(2) -0.001(2) 0.014(2) 0.000(2)
C11 0.035(2) 0.072(3) 0.050(2) 0.017(2) 0.015(2) 0.008(2)
C12 0.038(2) 0.084(3) 0.060(3) 0.013(2) 0.021(2) 0.010(2)
C13 0.038(2) 0.092(3) 0.060(3) 0.020(3) 0.023(2) 0.004(2)
C14 0.036(2) 0.061(3) 0.060(3) 0.011(2) 0.013(2) 0.000(2)
C15 0.040(2) 0.082(3) 0.045(2) 0.000(2) 0.018(2) -0.004(2)
C16 0.075(3) 0.116(4) 0.069(3) 0.032(3) 0.037(3) 0.009(3)
C17 0.073(3) 0.140(5) 0.069(3) -0.037(3) 0.034(3) -0.020(3)
C18 0.045(2) 0.080(3) 0.077(3) 0.031(3) 0.014(2) 0.002(2)
C19 0.075(3) 0.150(5) 0.078(3) 0.053(3) 0.034(3) 0.012(3)
C20 0.106(4) 0.070(4) 0.134(5) 0.035(4) 0.033(4) -0.002(3)
C21 0.049(3) 0.104(4) 0.080(3) 0.031(3) 0.035(2) 0.030(3)
C22 0.034(3) 0.169(6) 0.166(6) 0.042(5) 0.033(3) 0.016(3)
C23 0.076(3) 0.142(5) 0.118(5) 0.012(4) 0.051(3) 0.046(4)
C24 0.067(3) 0.049(3) 0.075(3) -0.001(2) 0.017(2) 0.005(2)
C25 0.071(3) 0.112(4) 0.134(5) -0.013(4) 0.035(3) 0.031(3)
C26 0.057(3) 0.073(3) 0.049(3) -0.001(2) 0.022(2) -0.016(2)
C27 0.062(3) 0.108(4) 0.106(4) -0.025(3) 0.043(3) 0.002(3)
C28 0.059(3) 0.055(3) 0.049(3) -0.007(2) 0.020(2) -0.013(2)
C29 0.083(3) 0.092(4) 0.050(3) 0.001(3) 0.014(2) -0.024(3)
C30 0.060(2) 0.057(3) 0.043(2) 0.004(2) 0.020(2) -0.010(2)
C31 0.089(3) 0.081(3) 0.049(3) -0.006(2) 0.024(2) -0.024(3)

loop_
_atom_site_label
_atom_site_type_symbol
_atom_site_fract_x
_atom_site_fract_y
_atom_site_fract_z
_atom_site_U_iso_or_equiv
_atom_site_thermal_displace_type
_atom_site_occupancy
_atom_site_calc_flag
_atom_site_refinement_flags
_atom_site_disorder_group
Mo1 Mo 0.180677(9) 0.24617(2) 0.66732(2) 0.03798(11) Uani 1 d . .
S1 S 0.15119(3) 0.37674(6) 0.60292(7) 0.0478(3) Uani 1 d . .
S2 S 0.15543(3) 0.28028(7) 0.78220(7) 0.0554(3) Uani 1 d . .
S3 S 0.23222(3) 0.27584(6) 0.61232(7) 0.0448(3) Uani 1 d . .
S4 S 0.23612(3) 0.18797(7) 0.79674(7) 0.0514(3) Uani 1 d . .
S5 S 0.13596(3) 0.14186(6) 0.56684(7) 0.0515(3) Uani 1 d . .
N1 N 0.27581(9) 0.4653(2) 0.9671(2) 0.0455(8) Uani 1 d . .
C1 C 0.12075(11) 0.4129(3) 0.6643(3) 0.0547(11) Uani 1 d . .
C2 C 0.12272(11) 0.3707(3) 0.7422(3) 0.0613(12) Uani 1 d . .
C5 C 0.09384(13) 0.4906(3) 0.6206(4) 0.086(2) Uani 1 d . .
H3A H 0.09799(13) 0.5093(3) 0.5645(4) 0.130 Uiso 1 calc R .
H3B H 0.10099(13) 0.5369(3) 0.6669(4) 0.130 Uiso 1 calc R .
H3C H 0.06539(13) 0.4751(3) 0.6023(4) 0.130 Uiso 1 calc R .
C6 C 0.09860(14) 0.3946(3) 0.8022(4) 0.096(2) Uani 1 d . .
H4A H 0.10516(14) 0.3545(3) 0.8550(4) 0.144 Uiso 1 calc R .
H4B H 0.06956(14) 0.3920(3) 0.7626(4) 0.144 Uiso 1 calc R .
H4C H 0.10582(14) 0.4524(3) 0.8271(4) 0.144 Uiso 1 calc R .
C3 C 0.27920(10) 0.2306(2) 0.6925(3) 0.0450(9) Uani 1 d . .
C4 C 0.28110(10) 0.1931(2) 0.7728(3) 0.0500(10) Uani 1 d . .
C7 C 0.31573(11) 0.2429(2) 0.6658(3) 0.0629(11) Uani 1 d . .
H7A H 0.30689(11) 0.2717(2) 0.6045(3) 0.094 Uiso 1 calc R .
H7B H 0.32726(11) 0.1874(2) 0.6619(3) 0.094 Uiso 1 calc R .
H7C H 0.33624(11) 0.2777(2) 0.7142(3) 0.094 Uiso 1 calc R .
C8 C 0.31945(11) 0.1542(3) 0.8505(3) 0.0795(14) Uani 1 d . .
H8A H 0.31262(11) 0.1310(3) 0.9012(3) 0.119 Uiso 1 calc R .
H8B H 0.34012(11) 0.1984(3) 0.8763(3) 0.119 Uiso 1 calc R .
H8C H 0.32987(11) 0.1086(3) 0.8232(3) 0.119 Uiso 1 calc R .
C9 C 0.08545(10) 0.1858(2) 0.5409(3) 0.0452(9) Uani 1 d . .
C10 C 0.06723(10) 0.2419(2) 0.4624(3) 0.0470(9) Uani 1 d . .
C11 C 0.02929(10) 0.2789(3) 0.4488(3) 0.0530(11) Uani 1 d . .
H11A H 0.01701(10) 0.3169(3) 0.3974(3) 0.064 Uiso 1 calc R .
C12 C 0.00935(11) 0.2615(3) 0.5084(3) 0.0602(11) Uani 1 d . .
C13 C 0.02716(11) 0.2023(3) 0.5828(3) 0.0619(12) Uani 1 d . .
H13A H 0.01350(11) 0.1888(3) 0.6223(3) 0.074 Uiso 1 calc R .
C14 C 0.06467(11) 0.1626(3) 0.6000(3) 0.0543(11) Uani 1 d . .
C15 C 0.08648(11) 0.2594(3) 0.3903(3) 0.0557(11) Uani 1 d . .
H15A H 0.11652(11) 0.2588(3) 0.4263(3) 0.067 Uiso 1 calc R .
C16 C 0.07510(13) 0.3472(3) 0.3388(3) 0.0838(15) Uani 1 d . .
H16A H 0.08844(13) 0.3530(3) 0.2949(3) 0.126 Uiso 1 calc R .
H16B H 0.08400(13) 0.3931(3) 0.3856(3) 0.126 Uiso 1 calc R .
H16C H 0.04572(13) 0.3504(3) 0.3036(3) 0.126 Uiso 1 calc R .
C17 C 0.07563(13) 0.1851(3) 0.3170(3) 0.093(2) Uani 1 d . .
H17A H 0.08777(13) 0.1960(3) 0.2715(3) 0.139 Uiso 1 calc R .
H17B H 0.04618(13) 0.1812(3) 0.2834(3) 0.139 Uiso 1 calc R .
H17C H 0.08614(13) 0.1314(3) 0.3500(3) 0.139 Uiso 1 calc R .
C18 C 0.08107(12) 0.0935(3) 0.6778(3) 0.0704(13) Uani 1 d . .
H18A H 0.11123(12) 0.0985(3) 0.7054(3) 0.084 Uiso 1 calc R .
C19 C 0.06765(13) 0.1039(4) 0.7610(3) 0.100(2) Uani 1 d . .
H19A H 0.07927(13) 0.0578(4) 0.8068(3) 0.150 Uiso 1 calc R .
H19B H 0.03807(13) 0.1015(4) 0.7368(3) 0.150 Uiso 1 calc R .
H19C H 0.07712(13) 0.1588(4) 0.7920(3) 0.150 Uiso 1 calc R .
C20 C 0.0707(2) 0.0035(3) 0.6318(4) 0.108(2) Uani 1 d . .
H20A H 0.0796(2) -0.0005(3) 0.5798(4) 0.162 Uiso 1 calc R .
H20B H 0.0414(2) -0.0057(3) 0.6075(4) 0.162 Uiso 1 calc R .
H20C H 0.0845(2) -0.0399(3) 0.6794(4) 0.162 Uiso 1 calc R .
C21 C -0.03044(12) 0.3086(3) 0.4957(3) 0.0743(14) Uani 1 d . .
H21A H -0.03882(12) 0.3431(3) 0.4364(3) 0.089 Uiso 1 calc R .
C22 C -0.06511(13) 0.2462(4) 0.4834(5) 0.125(2) Uani 1 d . .
H22A H -0.06895(13) 0.2077(4) 0.4306(5) 0.188 Uiso 1 calc R .
H22B H -0.09008(13) 0.2782(4) 0.4703(5) 0.188 Uiso 1 calc R .
H22C H -0.05835(13) 0.2131(4) 0.5415(5) 0.188 Uiso 1 calc R .
C23 C -0.02303(14) 0.3710(4) 0.5784(4) 0.108(2) Uani 1 d . .
H23A H -0.00084(14) 0.4096(4) 0.5841(4) 0.162 Uiso 1 calc R .
H23B H -0.01591(14) 0.3389(4) 0.6373(4) 0.162 Uiso 1 calc R .
H23C H -0.04765(14) 0.4041(4) 0.5661(4) 0.162 Uiso 1 calc R .
C24 C 0.29923(12) 0.3817(3) 0.9798(3) 0.0673(12) Uani 1 d . .
H24A H 0.28230(12) 0.3409(3) 0.9312(3) 0.081 Uiso 1 calc R .
H24B H 0.30360(12) 0.3576(3) 1.0425(3) 0.081 Uiso 1 calc R .
C25 C 0.34101(14) 0.3893(3) 0.9727(4) 0.108(2) Uani 1 d . .
H25A H 0.35376(14) 0.3331(3) 0.9816(4) 0.162 Uiso 1 calc R .
H25B H 0.35844(14) 0.4282(3) 1.0217(4) 0.162 Uiso 1 calc R .
H25C H 0.33709(14) 0.4114(3) 0.9103(4) 0.162 Uiso 1 calc R .
C26 C 0.23529(11) 0.4422(3) 0.9725(3) 0.0594(11) Uani 1 d . .
H26A H 0.24095(11) 0.4203(3) 1.0367(3) 0.071 Uiso 1 calc R .
H26B H 0.22268(11) 0.3955(3) 0.9272(3) 0.071 Uiso 1 calc R .
C27 C 0.20436(13) 0.5157(3) 0.9511(4) 0.089(2) Uani 1 d . .
H27A H 0.17972(13) 0.4948(3) 0.9563(4) 0.134 Uiso 1 calc R .
H27B H 0.19773(13) 0.5369(3) 0.8869(4) 0.134 Uiso 1 calc R .
H27C H 0.21604(13) 0.5618(3) 0.9967(4) 0.134 Uiso 1 calc R .
C28 C 0.29979(12) 0.5314(2) 1.0447(2) 0.0551(11) Uani 1 d . .
H28A H 0.32357(12) 0.5502(2) 1.0330(2) 0.066 Uiso 1 calc R .
H28B H 0.28232(12) 0.5818(2) 1.0374(2) 0.066 Uiso 1 calc R .
C29 C 0.31459(13) 0.5007(3) 1.1472(3) 0.0791(14) Uani 1 d . .
H29A H 0.32918(13) 0.5468(3) 1.1900(3) 0.119 Uiso 1 calc R .
H29B H 0.33272(13) 0.4519(3) 1.1564(3) 0.119 Uiso 1 calc R .
H29C H 0.29136(13) 0.4836(3) 1.1608(3) 0.119 Uiso 1 calc R .
C30 C 0.26924(12) 0.5084(2) 0.8719(2) 0.0537(10) Uani 1 d . .
H30A H 0.25528(12) 0.5634(2) 0.8681(2) 0.064 Uiso 1 calc R .
H30B H 0.29597(12) 0.5207(2) 0.8709(2) 0.064 Uiso 1 calc R .
C31 C 0.24458(13) 0.4553(3) 0.7848(3) 0.0744(13) Uani 1 d . .
H31A H 0.24169(13) 0.4866(3) 0.7275(3) 0.112 Uiso 1 calc R .
H31B H 0.21776(13) 0.4439(3) 0.7842(3) 0.112 Uiso 1 calc R .
H31C H 0.25850(13) 0.4013(3) 0.7870(3) 0.112 Uiso 1 calc R .

loop_
_atom_type_symbol
_atom_type_description
_atom_type_scat_dispersion_real
_atom_type_scat_dispersion_imag
_atom_type_scat_source
C C 0.0033 0.0016 'International Tables Vol C Tables 4.2.6.8 and 6.1.1.4'
H H 0.0000 0.0000 'International Tables Vol C Tables 4.2.6.8 and 6.1.1.4'
N N 0.0061 0.0033 'International Tables Vol C Tables 4.2.6.8 and 6.1.1.4'
S S 0.1246 0.1234 'International Tables Vol C Tables 4.2.6.8 and 6.1.1.4'
Mo Mo -1.6832 0.6857 'International Tables Vol C Tables 4.2.6.8 and 6.1.1.4'

loop_
_geom_angle_atom_site_label_1
_geom_angle_atom_site_label_2
_geom_angle_atom_site_label_3
_geom_angle
_geom_angle_site_symmetry_1
_geom_angle_site_symmetry_3
_geom_angle_publ_flag
S1 Mo1 S2 82.71(4) . . ?
S1 Mo1 S4 141.42(4) . . ?
S2 Mo1 S4 84.49(4) . . ?
S1 Mo1 S3 87.94(3) . . ?
S2 Mo1 S3 144.73(4) . . ?
S4 Mo1 S3 81.93(3) . . ?
S1 Mo1 S5 104.61(4) . . ?
S2 Mo1 S5 106.32(4) . . ?
S4 Mo1 S5 113.90(4) . . ?
S3 Mo1 S5 108.95(4) . . ?
C1 S1 Mo1 108.75(14) . . ?
C2 S2 Mo1 108.74(15) . . ?
C3 S3 Mo1 109.48(13) . . ?
C4 S4 Mo1 109.56(13) . . ?
C9 S5 Mo1 103.71(12) . . ?
C24 N1 C26 106.2(3) . . ?
C24 N1 C30 111.4(3) . . ?
C26 N1 C30 111.4(3) . . ?
C24 N1 C28 111.4(3) . . ?
C26 N1 C28 111.3(3) . . ?
C30 N1 C28 105.3(3) . . ?
C2 C1 C5 125.5(4) . . ?
C2 C1 S1 119.1(3) . . ?
C5 C1 S1 115.4(3) . . ?
C1 C2 C6 124.8(4) . . ?
C1 C2 S2 119.3(3) . . ?
C6 C2 S2 115.9(4) . . ?
C4 C3 C7 124.4(3) . . ?
C4 C3 S3 119.5(3) . . ?
C7 C3 S3 116.0(3) . . ?
C3 C4 C8 125.8(3) . . ?
C3 C4 S4 119.2(3) . . ?
C8 C4 S4 114.9(3) . . ?
C10 C9 C14 120.9(3) . . ?
C10 C9 S5 119.8(3) . . ?
C14 C9 S5 119.4(3) . . ?
C11 C10 C9 117.9(3) . . ?
C11 C10 C15 120.0(3) . . ?
C9 C10 C15 122.0(3) . . ?
C12 C11 C10 122.6(3) . . ?
C11 C12 C13 118.3(3) . . ?
C11 C12 C21 120.9(4) . . ?
C13 C12 C21 120.7(4) . . ?
C14 C13 C12 122.1(4) . . ?
C13 C14 C9 118.1(3) . . ?
C13 C14 C18 119.6(4) . . ?
C9 C14 C18 122.2(3) . . ?
C10 C15 C16 114.8(3) . . ?
C10 C15 C17 109.4(3) . . ?
C16 C15 C17 110.6(4) . . ?
C19 C18 C14 114.8(4) . . ?
C19 C18 C20 112.0(4) . . ?
C14 C18 C20 109.6(4) . . ?
C22 C21 C23 111.7(4) . . ?
C22 C21 C12 112.1(4) . . ?
C23 C21 C12 110.6(4) . . ?
N1 C24 C25 115.1(3) . . ?
N1 C26 C27 115.6(3) . . ?
C29 C28 N1 116.1(3) . . ?
C31 C30 N1 114.2(3) . . ?

loop_
_geom_bond_atom_site_label_1
_geom_bond_atom_site_label_2
_geom_bond_distance
_geom_bond_site_symmetry_2
_geom_bond_publ_flag
Mo1 S1 2.2944(10) . ?
Mo1 S2 2.3078(10) . ?
Mo1 S4 2.3243(9) . ?
Mo1 S3 2.3301(9) . ?
Mo1 S5 2.3375(10) . ?
S1 C1 1.769(4) . ?
S2 C2 1.755(4) . ?
S3 C3 1.761(4) . ?
S4 C4 1.768(4) . ?
S5 C9 1.799(3) . ?
N1 C24 1.500(4) . ?
N1 C26 1.509(4) . ?
N1 C30 1.516(4) . ?
N1 C28 1.528(4) . ?
C1 C2 1.322(5) . ?
C1 C5 1.507(5) . ?
C2 C6 1.518(5) . ?
C3 C4 1.321(5) . ?
C3 C7 1.510(5) . ?
C4 C8 1.517(5) . ?
C9 C10 1.399(5) . ?
C9 C14 1.410(5) . ?
C10 C11 1.394(5) . ?
C10 C15 1.522(5) . ?
C11 C12 1.374(5) . ?
C12 C13 1.387(5) . ?
C12 C21 1.525(5) . ?
C13 C14 1.387(5) . ?
C14 C18 1.519(5) . ?
C15 C16 1.531(5) . ?
C15 C17 1.532(5) . ?
C18 C19 1.519(5) . ?
C18 C20 1.529(6) . ?
C21 C22 1.508(6) . ?
C21 C23 1.514(6) . ?
C24 C25 1.527(6) . ?
C26 C27 1.515(5) . ?
C28 C29 1.500(5) . ?
C30 C31 1.498(5) . ?
